data_8107518
loop_
_publ_author_name
'Ma, Yu-Heng'
'Zhu, Miao-Miao'
'Zhang, Chun-Ni'
'Tang, Xiao-Sa'
'Zhang, Wei-Guo'
'Ma, Wen-Jing'

_publ_section_title
;
 The co-crystal structure of etoricoxib--phthalic acid (1/1),
 C18H15ClN2O2S&#x00B7;C8H6O4
;
_journal_issue 4
_journal_name_full 'Zeitschrift f\"ur Kristallographie - New Crystal Structures'
_journal_page_first 641
_journal_page_last 643
_journal_paper_doi 10.1515/ncrs-2023-0129
_journal_volume 238
_journal_year 2023
_chemical_formula_moiety 'C18 H15 Cl N2 O2 S, C8 H6 O4'
_chemical_formula_sum 'C26 H21 Cl N2 O6 S'
_chemical_formula_weight 524.96
_space_group_crystal_system triclinic
_space_group_IT_number 2
_space_group_name_Hall '-P 1'
_space_group_name_H-M_alt 'P -1'
_atom_sites_solution_hydrogens mixed
_atom_sites_solution_primary dual
_cell_angle_alpha 89.98(3)
_cell_angle_beta 77.41(3)
_cell_angle_gamma 72.52(3)
_cell_formula_units_Z 2
_cell_length_a 8.4340(17)
_cell_length_b 12.172(2)
_cell_length_c 12.816(3)
_cell_measurement_reflns_used 25
_cell_measurement_temperature 293(2)
_cell_measurement_theta_max 13
_cell_measurement_theta_min 9
_cell_volume 1221.7(5)
_computing_molecular_graphics 'Olex2 1.5 (Dolomanov et al., 2009)'
_computing_publication_material 'Olex2 1.5 (Dolomanov et al., 2009)'
_computing_structure_refinement 'SHELXL 2018/3 (Sheldrick, 2015)'
_computing_structure_solution 'SHELXT 2018/2 (Sheldrick, 2018)'
_diffrn_ambient_temperature 293(2)
_diffrn_measured_fraction_theta_full 1.000
_diffrn_measured_fraction_theta_max 0.998
_diffrn_measurement_device_type 'Nonius CAD4'
_diffrn_measurement_method \w/2\q
_diffrn_radiation_type MoK\a
_diffrn_radiation_wavelength 0.71073
_diffrn_reflns_av_R_equivalents 0.0220
_diffrn_reflns_av_unetI/netI 0.0325
_diffrn_reflns_Laue_measured_fraction_full 1.000
_diffrn_reflns_Laue_measured_fraction_max 0.998
_diffrn_reflns_limit_h_max 10
_diffrn_reflns_limit_h_min 0
_diffrn_reflns_limit_k_max 14
_diffrn_reflns_limit_k_min -14
_diffrn_reflns_limit_l_max 15
_diffrn_reflns_limit_l_min -15
_diffrn_reflns_number 4813
_diffrn_reflns_point_group_measured_fraction_full 1.000
_diffrn_reflns_point_group_measured_fraction_max 0.998
_diffrn_reflns_theta_full 25.242
_diffrn_reflns_theta_max 25.391
_diffrn_reflns_theta_min 1.632
_exptl_absorpt_coefficient_mu 0.288
_exptl_absorpt_correction_T_max 0.9718
_exptl_absorpt_correction_T_min 0.9187
_exptl_absorpt_correction_type psi-scan
_exptl_crystal_density_diffrn 1.427
_exptl_crystal_density_method 'not measured'
_exptl_crystal_description block
_exptl_crystal_F_000 544
_exptl_crystal_size_max 0.3
_exptl_crystal_size_mid 0.2
_exptl_crystal_size_min 0.1
_refine_diff_density_max 0.270
_refine_diff_density_min -0.416
_refine_diff_density_rms 0.056
_refine_ls_extinction_coef 0.011(2)
_refine_ls_extinction_expression Fc^*^=kFc[1+0.001xFc^2^\l^3^/sin(2\q)]^-1/4^
_refine_ls_extinction_method 'SHELXL-2018/3 (Sheldrick 2018)'
_refine_ls_goodness_of_fit_ref 1.045
_refine_ls_hydrogen_treatment mixed
_refine_ls_matrix_type full
_refine_ls_number_parameters 333
_refine_ls_number_reflns 4484
_refine_ls_number_restraints 0
_refine_ls_restrained_S_all 1.045
_refine_ls_R_factor_all 0.0681
_refine_ls_R_factor_gt 0.0482
_refine_ls_shift/su_max 0.000
_refine_ls_shift/su_mean 0.000
_refine_ls_structure_factor_coef Fsqd
_refine_ls_weighting_details 'w=1/[\s^2^(Fo^2^)+(0.0699P)^2^+0.5288P] where P=(Fo^2^+2Fc^2^)/3'
_refine_ls_weighting_scheme calc
_refine_ls_wR_factor_gt 0.1214
_refine_ls_wR_factor_ref 0.1344
_reflns_Friedel_coverage 0.000
_reflns_Friedel_fraction_full .
_reflns_Friedel_fraction_max .
_reflns_number_gt 3445
_reflns_number_total 4484
_reflns_threshold_expression 'I > 2\s(I)'
_cod_data_source_file suppl_j_ncrs-2023-0129_suppl_001.cif
_cod_data_source_block x
_cod_database_code 8107518
_shelx_space_group_comment
;
The symmetry employed for this shelxl refinement is uniquely defined
by the following loop, which should always be used as a source of
symmetry information in preference to the above space-group names.
They are only intended as comments.
;
_shelx_estimated_absorpt_t_max 0.972
_shelx_estimated_absorpt_t_min 0.919
_olex2_refinement_description
;
1.a Aromatic/amide H refined with riding coordinates:
 C17(H17), C3(H3), C10(H10), C8(H8), C7(H7), C11(H11), C14(H14), C21(H21),
 C5(H5), C15(H15), C22(H22), C24(H24), C23(H23)
1.b Idealised Me refined as rotating group:
 C18(H18A,H18B,H18C), C12(H12A,H12B,H12C)
1.c Idealised tetrahedral OH refined as rotating group:
 O6(H6)
;
_olex2_submission_special_instructions 'No special instructions were received'

loop_
_space_group_symop_operation_xyz
'x, y, z'
'-x, -y, -z'

loop_
_atom_site_label
_atom_site_type_symbol
_atom_site_fract_x
_atom_site_fract_y
_atom_site_fract_z
_atom_site_U_iso_or_equiv
_atom_site_adp_type
_atom_site_occupancy
_atom_site_site_symmetry_order
_atom_site_calc_flag
_atom_site_refinement_flags_posn
_atom_site_refinement_flags_adp
_atom_site_refinement_flags_occupancy
_atom_site_disorder_assembly
_atom_site_disorder_group
C1 C 0.7979(3) 0.8052(2) 0.67913(19) 0.0327(5) Uani 1 1 d . . . . .
C2 C 0.6951(3) 0.8191(2) 0.78274(19) 0.0331(5) Uani 1 1 d . . . . .
C3 C 0.7117(3) 0.8959(2) 0.8556(2) 0.0393(6) Uani 1 1 d . . . . .
H3 H 0.645914 0.906262 0.925346 0.047 Uiso 1 1 calc R U . . .
C4 C 0.8249(4) 0.9571(2) 0.8254(2) 0.0429(6) Uani 1 1 d . . . . .
C5 C 0.9204(3) 0.9411(2) 0.7220(2) 0.0432(6) Uani 1 1 d . . . . .
H5 H 0.995820 0.983452 0.701181 0.052 Uiso 1 1 calc R U . . .
C6 C 0.5613(3) 0.7616(2) 0.81917(19) 0.0335(5) Uani 1 1 d . . . . .
C7 C 0.4259(3) 0.7770(2) 0.7700(2) 0.0388(6) Uani 1 1 d . . . . .
H7 H 0.423795 0.817002 0.708281 0.047 Uiso 1 1 calc R U . . .
C8 C 0.2943(3) 0.7332(2) 0.8123(2) 0.0397(6) Uani 1 1 d . . . . .
H8 H 0.202502 0.745002 0.779954 0.048 Uiso 1 1 calc R U . . .
C9 C 0.2995(3) 0.6715(2) 0.9029(2) 0.0348(5) Uani 1 1 d . . . . .
C10 C 0.4367(3) 0.6523(2) 0.9510(2) 0.0392(6) Uani 1 1 d . . . . .
H10 H 0.441169 0.609088 1.010778 0.047 Uiso 1 1 calc R U . . .
C11 C 0.5665(3) 0.6978(2) 0.9093(2) 0.0377(6) Uani 1 1 d . . . . .
H11 H 0.658356 0.685877 0.941589 0.045 Uiso 1 1 calc R U . . .
C12 C 0.0775(4) 0.6434(3) 1.0905(3) 0.0680(10) Uani 1 1 d . . . . .
H12A H -0.017065 0.616351 1.121524 0.102 Uiso 1 1 calc R U . . .
H12B H 0.045665 0.725394 1.105693 0.102 Uiso 1 1 calc R U . . .
H12C H 0.173102 0.605887 1.120582 0.102 Uiso 1 1 calc R U . . .
C13 C 0.7950(3) 0.7243(2) 0.59324(19) 0.0339(5) Uani 1 1 d . . . . .
C14 C 0.8125(3) 0.7540(2) 0.4875(2) 0.0414(6) Uani 1 1 d . . . . .
H14 H 0.825033 0.825437 0.469568 0.050 Uiso 1 1 calc R U . . .
C15 C 0.8110(4) 0.6772(2) 0.4101(2) 0.0464(7) Uani 1 1 d . . . . .
H15 H 0.824773 0.696172 0.339102 0.056 Uiso 1 1 calc R U . . .
C16 C 0.7893(3) 0.5714(2) 0.4363(2) 0.0429(6) Uani 1 1 d . . . . .
C17 C 0.7767(3) 0.6161(2) 0.6132(2) 0.0381(6) Uani 1 1 d . . . . .
H17 H 0.766897 0.593920 0.683164 0.046 Uiso 1 1 calc R U . . .
C18 C 0.7832(4) 0.4851(3) 0.3557(3) 0.0593(8) Uani 1 1 d . . . . .
H18A H 0.857074 0.410347 0.364826 0.089 Uiso 1 1 calc R U . . .
H18B H 0.820123 0.507214 0.284777 0.089 Uiso 1 1 calc R U . . .
H18C H 0.668320 0.482299 0.365528 0.089 Uiso 1 1 calc R U . . .
C19 C 0.5667(3) 0.2391(2) 0.7045(2) 0.0400(6) Uani 1 1 d . . . . .
C20 C 0.5947(3) 0.1467(2) 0.6305(2) 0.0370(6) Uani 1 1 d . . . . .
C21 C 0.4992(3) 0.0711(2) 0.6535(2) 0.0443(6) Uani 1 1 d . . . . .
H21 H 0.513756 0.011761 0.603217 0.053 Uiso 1 1 calc R U . . .
C22 C 0.3827(4) 0.0829(3) 0.7505(3) 0.0527(7) Uani 1 1 d . . . . .
H22 H 0.319539 0.031609 0.765185 0.063 Uiso 1 1 calc R U . . .
C23 C 0.3605(4) 0.1701(3) 0.8246(2) 0.0557(8) Uani 1 1 d . . . . .
H23 H 0.284881 0.176438 0.890730 0.067 Uiso 1 1 calc R U . . .
C24 C 0.4502(4) 0.2491(3) 0.8018(2) 0.0507(7) Uani 1 1 d . . . . .
H24 H 0.432257 0.309217 0.852028 0.061 Uiso 1 1 calc R U . . .
C25 C 0.6434(4) 0.3351(2) 0.6823(2) 0.0480(7) Uani 1 1 d . . . . .
C26 C 0.7259(3) 0.1241(2) 0.5279(2) 0.0386(6) Uani 1 1 d . . . . .
Cl1 Cl 0.84543(14) 1.05453(9) 0.91590(7) 0.0775(3) Uani 1 1 d . . . . .
N1 N 0.9080(3) 0.86680(18) 0.65098(17) 0.0386(5) Uani 1 1 d . . . . .
N2 N 0.7726(3) 0.54222(18) 0.53802(18) 0.0411(5) Uani 1 1 d . . . . .
O1 O -0.0081(3) 0.6699(2) 0.9084(2) 0.0741(7) Uani 1 1 d . . . . .
O2 O 0.2015(3) 0.48969(17) 0.93349(18) 0.0595(6) Uani 1 1 d . . . . .
O3 O 0.6801(4) 0.3835(3) 0.7501(2) 0.0923(9) Uani 1 1 d . . . . .
O4 O 0.6550(3) 0.36536(18) 0.58412(17) 0.0552(6) Uani 1 1 d . . . . .
H4 H 0.703(5) 0.427(3) 0.571(3) 0.079(11) Uiso 1 1 d . . . . .
O5 O 0.7049(3) 0.0924(2) 0.44496(16) 0.0648(6) Uani 1 1 d . . . . .
O6 O 0.8711(2) 0.13690(17) 0.54007(15) 0.0468(5) Uani 1 1 d . . . . .
H6 H 0.932151 0.138157 0.481065 0.070 Uiso 1 1 calc R U . . .
S1 S 0.13289(8) 0.61210(6) 0.95284(5) 0.0384(2) Uani 1 1 d . . . . .

loop_
_atom_site_aniso_label
_atom_site_aniso_U_11
_atom_site_aniso_U_22
_atom_site_aniso_U_33
_atom_site_aniso_U_23
_atom_site_aniso_U_13
_atom_site_aniso_U_12
S1 0.0314(3) 0.0426(4) 0.0459(4) 0.0075(3) -0.0098(3) -0.0176(3)
Cl1 0.1049(7) 0.0809(6) 0.0685(6) -0.0098(4) -0.0248(5) -0.0571(6)
O6 0.0400(10) 0.0585(12) 0.0452(11) 0.0026(9) -0.0057(8) -0.0225(9)
O4 0.0792(15) 0.0439(12) 0.0566(13) 0.0109(9) -0.0231(11) -0.0342(11)
O2 0.0536(12) 0.0442(12) 0.0787(15) 0.0000(10) 0.0019(11) -0.0243(10)
N1 0.0383(12) 0.0379(12) 0.0442(12) 0.0066(9) -0.0090(10) -0.0188(10)
N2 0.0422(12) 0.0366(12) 0.0461(13) 0.0023(10) -0.0099(10) -0.0145(10)
O5 0.0613(14) 0.0996(18) 0.0437(12) -0.0036(11) -0.0101(10) -0.0410(13)
O1 0.0428(12) 0.0999(19) 0.1010(18) 0.0529(15) -0.0373(12) -0.0386(12)
C1 0.0298(12) 0.0303(12) 0.0400(13) 0.0089(10) -0.0108(10) -0.0102(10)
C2 0.0312(12) 0.0328(13) 0.0377(13) 0.0086(10) -0.0116(10) -0.0109(10)
C13 0.0304(12) 0.0348(13) 0.0376(13) 0.0055(10) -0.0081(10) -0.0115(10)
C6 0.0323(12) 0.0347(13) 0.0345(13) 0.0028(10) -0.0061(10) -0.0131(10)
C9 0.0302(12) 0.0331(13) 0.0425(14) 0.0042(10) -0.0089(11) -0.0114(10)
C17 0.0434(14) 0.0344(13) 0.0377(14) 0.0066(11) -0.0105(11) -0.0129(11)
C19 0.0396(14) 0.0410(15) 0.0415(14) 0.0062(11) -0.0150(12) -0.0112(12)
C20 0.0334(13) 0.0376(14) 0.0416(14) 0.0092(11) -0.0128(11) -0.0101(11)
C26 0.0395(14) 0.0348(14) 0.0449(15) 0.0062(11) -0.0112(12) -0.0151(11)
O3 0.144(3) 0.107(2) 0.0676(16) 0.0101(14) -0.0463(17) -0.085(2)
C3 0.0409(14) 0.0407(14) 0.0371(13) 0.0047(11) -0.0087(11) -0.0135(12)
C10 0.0355(14) 0.0451(15) 0.0414(14) 0.0148(11) -0.0126(11) -0.0160(12)
C8 0.0361(14) 0.0434(15) 0.0459(15) 0.0102(12) -0.0184(12) -0.0151(12)
C7 0.0405(14) 0.0420(14) 0.0389(14) 0.0125(11) -0.0125(11) -0.0175(12)
C11 0.0300(13) 0.0465(15) 0.0404(14) 0.0084(11) -0.0125(11) -0.0141(11)
C16 0.0407(15) 0.0431(15) 0.0447(15) -0.0040(12) -0.0130(12) -0.0102(12)
C14 0.0453(15) 0.0403(14) 0.0431(15) 0.0108(11) -0.0111(12) -0.0189(12)
C21 0.0402(15) 0.0348(14) 0.0585(17) 0.0089(12) -0.0125(13) -0.0114(12)
C5 0.0423(15) 0.0398(15) 0.0548(17) 0.0096(12) -0.0129(13) -0.0220(12)
C4 0.0501(16) 0.0375(14) 0.0494(16) 0.0052(12) -0.0194(13) -0.0201(12)
C15 0.0526(17) 0.0518(17) 0.0377(14) 0.0075(12) -0.0122(12) -0.0193(14)
C22 0.0424(16) 0.0473(17) 0.0651(19) 0.0206(15) -0.0059(14) -0.0133(13)
C25 0.0537(17) 0.0463(16) 0.0514(17) 0.0012(13) -0.0196(14) -0.0209(14)
C24 0.0536(17) 0.0511(17) 0.0425(16) 0.0019(13) -0.0103(13) -0.0092(14)
C23 0.0464(17) 0.061(2) 0.0485(17) 0.0140(15) 0.0006(13) -0.0077(15)
C18 0.071(2) 0.0546(18) 0.0551(18) -0.0061(15) -0.0238(16) -0.0173(16)
C12 0.0558(19) 0.097(3) 0.0569(19) -0.0106(18) 0.0062(16) -0.0455(19)

loop_
_atom_type_symbol
_atom_type_description
_atom_type_scat_dispersion_real
_atom_type_scat_dispersion_imag
_atom_type_scat_source
C C 0.0033 0.0016 'International Tables Vol C Tables 4.2.6.8 and 6.1.1.4'
H H 0.0000 0.0000 'International Tables Vol C Tables 4.2.6.8 and 6.1.1.4'
Cl Cl 0.1484 0.1585 'International Tables Vol C Tables 4.2.6.8 and 6.1.1.4'
N N 0.0061 0.0033 'International Tables Vol C Tables 4.2.6.8 and 6.1.1.4'
O O 0.0106 0.0060 'International Tables Vol C Tables 4.2.6.8 and 6.1.1.4'
S S 0.1246 0.1234 'International Tables Vol C Tables 4.2.6.8 and 6.1.1.4'

loop_
_geom_angle_atom_site_label_1
_geom_angle_atom_site_label_2
_geom_angle_atom_site_label_3
_geom_angle
_geom_angle_site_symmetry_1
_geom_angle_site_symmetry_3
O2 S1 C9 107.65(12) . .
O2 S1 C12 107.72(17) . .
O1 S1 O2 117.81(15) . .
O1 S1 C9 107.79(12) . .
O1 S1 C12 109.26(18) . .
C12 S1 C9 105.99(14) . .
C26 O6 H6 109.5 . .
C25 O4 H4 113(2) . .
C5 N1 C1 120.1(2) . .
C17 N2 C16 119.2(2) . .
N1 C1 C2 120.8(2) . .
N1 C1 C13 115.5(2) . .
C2 C1 C13 123.6(2) . .
C1 C2 C6 124.8(2) . .
C3 C2 C1 118.0(2) . .
C3 C2 C6 117.1(2) . .
C17 C13 C1 122.5(2) . .
C17 C13 C14 116.6(2) . .
C14 C13 C1 120.8(2) . .
C7 C6 C2 121.5(2) . .
C7 C6 C11 119.4(2) . .
C11 C6 C2 119.0(2) . .
C10 C9 S1 120.48(19) . .
C8 C9 S1 118.88(19) . .
C8 C9 C10 120.6(2) . .
N2 C17 C13 123.9(2) . .
N2 C17 H17 118.1 . .
C13 C17 H17 118.1 . .
C20 C19 C25 124.1(2) . .
C24 C19 C20 119.0(3) . .
C24 C19 C25 116.6(2) . .
C19 C20 C26 122.8(2) . .
C21 C20 C19 119.4(2) . .
C21 C20 C26 117.8(2) . .
O6 C26 C20 112.3(2) . .
O5 C26 O6 123.9(3) . .
O5 C26 C20 123.7(2) . .
C2 C3 H3 119.9 . .
C4 C3 C2 120.2(2) . .
C4 C3 H3 119.9 . .
C9 C10 H10 120.3 . .
C11 C10 C9 119.3(2) . .
C11 C10 H10 120.3 . .
C9 C8 H8 120.1 . .
C7 C8 C9 119.8(2) . .
C7 C8 H8 120.1 . .
C6 C7 H7 119.8 . .
C8 C7 C6 120.3(2) . .
C8 C7 H7 119.8 . .
C6 C11 H11 119.7 . .
C10 C11 C6 120.6(2) . .
C10 C11 H11 119.7 . .
N2 C16 C15 120.2(2) . .
N2 C16 C18 116.7(3) . .
C15 C16 C18 123.1(3) . .
C13 C14 H14 120.3 . .
C15 C14 C13 119.4(2) . .
C15 C14 H14 120.3 . .
C20 C21 H21 119.6 . .
C22 C21 C20 120.7(3) . .
C22 C21 H21 119.6 . .
N1 C5 H5 119.1 . .
N1 C5 C4 121.7(2) . .
C4 C5 H5 119.1 . .
C3 C4 Cl1 120.5(2) . .
C3 C4 C5 119.1(2) . .
C5 C4 Cl1 120.4(2) . .
C16 C15 H15 119.6 . .
C14 C15 C16 120.7(3) . .
C14 C15 H15 119.6 . .
C21 C22 H22 120.0 . .
C23 C22 C21 119.9(3) . .
C23 C22 H22 120.0 . .
O4 C25 C19 113.4(2) . .
O3 C25 O4 123.6(3) . .
O3 C25 C19 122.8(3) . .
C19 C24 H24 119.7 . .
C23 C24 C19 120.6(3) . .
C23 C24 H24 119.7 . .
C22 C23 C24 120.3(3) . .
C22 C23 H23 119.9 . .
C24 C23 H23 119.9 . .
C16 C18 H18A 109.5 . .
C16 C18 H18B 109.5 . .
C16 C18 H18C 109.5 . .
H18A C18 H18B 109.5 . .
H18A C18 H18C 109.5 . .
H18B C18 H18C 109.5 . .
S1 C12 H12A 109.5 . .
S1 C12 H12B 109.5 . .
S1 C12 H12C 109.5 . .
H12A C12 H12B 109.5 . .
H12A C12 H12C 109.5 . .
H12B C12 H12C 109.5 . .

loop_
_geom_bond_atom_site_label_1
_geom_bond_atom_site_label_2
_geom_bond_distance
_geom_bond_site_symmetry_2
S1 O2 1.427(2) .
S1 O1 1.423(2) .
S1 C9 1.768(3) .
S1 C12 1.736(3) .
Cl1 C4 1.730(3) .
O6 H6 0.8200 .
O6 C26 1.321(3) .
O4 C25 1.303(3) .
O4 H4 0.95(4) .
N1 C1 1.351(3) .
N1 C5 1.325(3) .
N2 C17 1.331(3) .
N2 C16 1.339(3) .
O5 C26 1.198(3) .
C1 C2 1.398(3) .
C1 C13 1.486(3) .
C2 C6 1.491(3) .
C2 C3 1.379(3) .
C13 C17 1.389(3) .
C13 C14 1.390(3) .
C6 C7 1.386(3) .
C6 C11 1.393(3) .
C9 C10 1.386(3) .
C9 C8 1.385(4) .
C17 H17 0.9300 .
C19 C20 1.401(4) .
C19 C25 1.496(4) .
C19 C24 1.389(4) .
C20 C26 1.487(4) .
C20 C21 1.388(4) .
O3 C25 1.194(3) .
C3 H3 0.9300 .
C3 C4 1.372(4) .
C10 H10 0.9300 .
C10 C11 1.379(3) .
C8 H8 0.9300 .
C8 C7 1.379(4) .
C7 H7 0.9300 .
C11 H11 0.9300 .
C16 C15 1.385(4) .
C16 C18 1.494(4) .
C14 H14 0.9300 .
C14 C15 1.368(4) .
C21 H21 0.9300 .
C21 C22 1.383(4) .
C5 H5 0.9300 .
C5 C4 1.373(4) .
C15 H15 0.9300 .
C22 H22 0.9300 .
C22 C23 1.367(4) .
C24 H24 0.9300 .
C24 C23 1.387(4) .
C23 H23 0.9300 .
C18 H18A 0.9600 .
C18 H18B 0.9600 .
C18 H18C 0.9600 .
C12 H12A 0.9600 .
C12 H12B 0.9600 .
C12 H12C 0.9600 .

loop_
_geom_torsion_atom_site_label_1
_geom_torsion_atom_site_label_2
_geom_torsion_atom_site_label_3
_geom_torsion_atom_site_label_4
_geom_torsion
_geom_torsion_site_symmetry_1
_geom_torsion_site_symmetry_2
_geom_torsion_site_symmetry_3
_geom_torsion_site_symmetry_4
S1 C9 C10 C11 178.8(2) . . . .
S1 C9 C8 C7 -177.9(2) . . . .
O2 S1 C9 C10 -67.3(2) . . . .
O2 S1 C9 C8 109.9(2) . . . .
N1 C1 C2 C6 175.4(2) . . . .
N1 C1 C2 C3 -1.1(3) . . . .
N1 C1 C13 C17 142.0(2) . . . .
N1 C1 C13 C14 -37.3(3) . . . .
N1 C5 C4 Cl1 179.7(2) . . . .
N1 C5 C4 C3 -1.0(4) . . . .
N2 C16 C15 C14 -1.3(4) . . . .
O1 S1 C9 C10 164.6(2) . . . .
O1 S1 C9 C8 -18.2(3) . . . .
C1 N1 C5 C4 0.7(4) . . . .
C1 C2 C6 C7 -58.4(3) . . . .
C1 C2 C6 C11 126.1(3) . . . .
C1 C2 C3 C4 0.8(4) . . . .
C1 C13 C17 N2 179.5(2) . . . .
C1 C13 C14 C15 179.3(2) . . . .
C2 C1 C13 C17 -38.2(4) . . . .
C2 C1 C13 C14 142.5(2) . . . .
C2 C6 C7 C8 -173.0(2) . . . .
C2 C6 C11 C10 174.1(2) . . . .
C2 C3 C4 Cl1 179.5(2) . . . .
C2 C3 C4 C5 0.3(4) . . . .
C13 C1 C2 C6 -4.4(4) . . . .
C13 C1 C2 C3 179.1(2) . . . .
C13 C14 C15 C16 1.2(4) . . . .
C6 C2 C3 C4 -176.0(2) . . . .
C9 C10 C11 C6 -0.6(4) . . . .
C9 C8 C7 C6 -1.4(4) . . . .
C17 N2 C16 C15 0.1(4) . . . .
C17 N2 C16 C18 -179.9(2) . . . .
C17 C13 C14 C15 0.0(4) . . . .
C19 C20 C26 O6 42.5(3) . . . .
C19 C20 C26 O5 -141.0(3) . . . .
C19 C20 C21 C22 -2.9(4) . . . .
C19 C24 C23 C22 -1.6(4) . . . .
C20 C19 C25 O4 36.3(4) . . . .
C20 C19 C25 O3 -148.1(3) . . . .
C20 C19 C24 C23 -1.2(4) . . . .
C20 C21 C22 C23 0.2(4) . . . .
C26 C20 C21 C22 175.9(2) . . . .
C3 C2 C6 C7 118.1(3) . . . .
C3 C2 C6 C11 -57.4(3) . . . .
C10 C9 C8 C7 -0.7(4) . . . .
C8 C9 C10 C11 1.7(4) . . . .
C7 C6 C11 C10 -1.4(4) . . . .
C11 C6 C7 C8 2.4(4) . . . .
C16 N2 C17 C13 1.1(4) . . . .
C14 C13 C17 N2 -1.1(4) . . . .
C21 C20 C26 O6 -136.3(2) . . . .
C21 C20 C26 O5 40.3(4) . . . .
C21 C22 C23 C24 2.1(4) . . . .
C5 N1 C1 C2 0.4(4) . . . .
C5 N1 C1 C13 -179.8(2) . . . .
C25 C19 C20 C26 10.2(4) . . . .
C25 C19 C20 C21 -171.0(2) . . . .
C25 C19 C24 C23 173.7(3) . . . .
C24 C19 C20 C26 -175.4(2) . . . .
C24 C19 C20 C21 3.4(4) . . . .
C24 C19 C25 O4 -138.3(3) . . . .
C24 C19 C25 O3 37.4(4) . . . .
C18 C16 C15 C14 178.8(3) . . . .
C12 S1 C9 C10 47.7(3) . . . .
C12 S1 C9 C8 -135.1(2) . . . .
